data_7129826
loop_
_publ_author_name
'Yang, Kai-Xuan'
'Ji, Dong-Sheng'
'Zheng, Haixue'
'Gu, Yucheng'
'Xu, Peng-Fei'

_publ_section_title
;
 Organocatalytic inverse-electron-demand Diels--Alder reaction between
 5-alkenyl thiazolones and \b,\g-unsaturated carbonyl compounds
;
_journal_name_full 'Chemical Communications'
_journal_paper_doi 10.1039/D2CC00457G
_journal_year 2022
_chemical_absolute_configuration ad
_chemical_formula_moiety 'C33 H27 N O2 S'
_chemical_formula_sum 'C33 H27 N O2 S'
_chemical_formula_weight 501.61
_space_group_crystal_system orthorhombic
_space_group_IT_number 19
_space_group_name_Hall 'P 2ac 2ab'
_space_group_name_H-M_alt 'P 21 21 21'
_atom_sites_solution_hydrogens geom
_atom_sites_solution_primary dual
_audit_creation_date 2021-08-30
_audit_creation_method
;
Olex2 1.3
(compiled 2020.11.12 svn.r5f609507 for OlexSys, GUI svn.r6032)
;
_audit_update_record
;
2021-10-27 deposited with the CCDC.	2022-03-04 downloaded from the CCDC.
;
_cell_angle_alpha 90
_cell_angle_beta 90
_cell_angle_gamma 90
_cell_formula_units_Z 4
_cell_length_a 12.0118(2)
_cell_length_b 12.7811(2)
_cell_length_c 16.9520(3)
_cell_measurement_reflns_used 5319
_cell_measurement_temperature 302.76(10)
_cell_measurement_theta_max 74.5700
_cell_measurement_theta_min 4.3160
_cell_volume 2602.54(8)
_computing_cell_refinement 'CrysAlisPro 1.171.41.105a (Rigaku OD, 2021)'
_computing_data_collection 'CrysAlisPro 1.171.41.105a (Rigaku OD, 2021)'
_computing_data_reduction 'CrysAlisPro 1.171.41.105a (Rigaku OD, 2021)'
_computing_molecular_graphics 'Olex2 1.3 (Dolomanov et al., 2009)'
_computing_publication_material 'Olex2 1.3 (Dolomanov et al., 2009)'
_computing_structure_refinement 'SHELXL 2018/1 (Sheldrick, 2015)'
_computing_structure_solution 'SHELXT 2014/5 (Sheldrick, 2014)'
_diffrn_ambient_environment air
_diffrn_ambient_temperature 302.76(10)
_diffrn_detector 'Hybrid Pixel Array Detector'
_diffrn_detector_area_resol_mean 10.0000
_diffrn_detector_type HyPix
_diffrn_measured_fraction_theta_full 0.999
_diffrn_measured_fraction_theta_max 0.955
_diffrn_measurement_details
;
List of Runs (angles in degrees, time in seconds):

  # Type    Start    End  Width  t~exp~   \w     \q     \k     \f   Frames
#--------------------------------------------------------------------------
  1  \w    -23.00  27.00   0.50    0.30    --   46.57 -26.00-131.00  100
  2  \w     32.00  61.00   0.50    1.00    --  104.25 -61.00  30.00   58
  3  \w     83.00 110.00   0.50    1.00    --  104.25-125.00 120.00   54
  4  \w     34.00  78.00   0.50    1.00    --  104.25-125.00 120.00   88
  5  \w    -38.00  21.00   0.50    0.30    --  -46.57  37.00  90.00  118
  6  \w   -106.00 -43.00   0.50    1.00    -- -102.00 113.00-124.00  126
  7  \w    -55.00 -29.00   0.50    1.00    -- -102.00  61.00 -60.00   52
  8  \w    -68.00 -43.00   0.50    1.00    -- -102.00  61.00  90.00   50
  9  \w   -167.00 -95.00   0.50    1.00    -- -102.00 -26.00-131.00  144
 10  \w   -107.00 -77.00   0.50    0.30    --  -46.57-125.00 -90.00   60
 11  \w   -175.00 -94.00   0.50    1.00    -- -102.00-103.00  44.00  162
 12  \w   -115.00 -78.00   0.50    0.30    --  -46.57-125.00   0.00   74
;
_diffrn_measurement_device 'four-circle diffractometer'
_diffrn_measurement_device_type 'XtaLAB Synergy R, DW system, HyPix'
_diffrn_measurement_method '\w scans'
_diffrn_orient_matrix_type 'CrysAlisPro convention (1999,Acta A55,543-557)'
_diffrn_orient_matrix_UB_11 -0.0282518000
_diffrn_orient_matrix_UB_12 -0.0115801000
_diffrn_orient_matrix_UB_13 -0.0882204000
_diffrn_orient_matrix_UB_21 0.0328503000
_diffrn_orient_matrix_UB_22 0.1150352000
_diffrn_orient_matrix_UB_23 -0.0139023000
_diffrn_orient_matrix_UB_31 0.1206921000
_diffrn_orient_matrix_UB_32 -0.0340734000
_diffrn_orient_matrix_UB_33 -0.0168936000
_diffrn_radiation_monochromator mirror
_diffrn_radiation_probe x-ray
_diffrn_radiation_type 'Cu K\a'
_diffrn_radiation_wavelength 1.54184
_diffrn_reflns_av_R_equivalents 0.0322
_diffrn_reflns_av_unetI/netI 0.0430
_diffrn_reflns_Laue_measured_fraction_full 0.999
_diffrn_reflns_Laue_measured_fraction_max 0.955
_diffrn_reflns_limit_h_max 14
_diffrn_reflns_limit_h_min -5
_diffrn_reflns_limit_k_max 15
_diffrn_reflns_limit_k_min -15
_diffrn_reflns_limit_l_max 21
_diffrn_reflns_limit_l_min -19
_diffrn_reflns_number 9855
_diffrn_reflns_point_group_measured_fraction_full 0.917
_diffrn_reflns_point_group_measured_fraction_max 0.857
_diffrn_reflns_theta_full 67.684
_diffrn_reflns_theta_max 75.994
_diffrn_reflns_theta_min 4.332
_diffrn_source 'Rotating-anode X-ray tube'
_diffrn_source_type 'Rigaku (Cu) X-ray Source'
_exptl_absorpt_coefficient_mu 1.343
_exptl_absorpt_correction_T_max 1.00000
_exptl_absorpt_correction_T_min 0.09872
_exptl_absorpt_correction_type multi-scan
_exptl_absorpt_process_details
;
CrysAlisPro 1.171.41.105a (Rigaku Oxford Diffraction, 2021)
Empirical absorption correction using spherical harmonics,
implemented in SCALE3 ABSPACK scaling algorithm.
;
_exptl_crystal_colour 'clear light colourless'
_exptl_crystal_colour_lustre clear
_exptl_crystal_colour_modifier light
_exptl_crystal_colour_primary colourless
_exptl_crystal_density_diffrn 1.280
_exptl_crystal_description block
_exptl_crystal_F_000 1056
_exptl_crystal_size_max 0.09
_exptl_crystal_size_mid 0.08
_exptl_crystal_size_min 0.05
_refine_diff_density_max 0.176
_refine_diff_density_min -0.170
_refine_diff_density_rms 0.030
_refine_ls_abs_structure_details
;
 Flack x determined using 1430 quotients [(I+)-(I-)]/[(I+)+(I-)]
 (Parsons, Flack and Wagner, Acta Cryst. B69 (2013) 249-259).
;
_refine_ls_abs_structure_Flack 0.017(12)
_refine_ls_extinction_coef 0.0010(2)
_refine_ls_extinction_expression Fc^*^=kFc[1+0.001xFc^2^\l^3^/sin(2\q)]^-1/4^
_refine_ls_extinction_method 'SHELXL-2018/1 (Sheldrick 2018)'
_refine_ls_goodness_of_fit_ref 1.007
_refine_ls_hydrogen_treatment constr
_refine_ls_matrix_type full
_refine_ls_number_parameters 336
_refine_ls_number_reflns 4657
_refine_ls_number_restraints 0
_refine_ls_restrained_S_all 1.007
_refine_ls_R_factor_all 0.0397
_refine_ls_R_factor_gt 0.0344
_refine_ls_shift/su_max 0.001
_refine_ls_shift/su_mean 0.000
_refine_ls_structure_factor_coef Fsqd
_refine_ls_weighting_details 'w=1/[\s^2^(Fo^2^)+(0.0510P)^2^] where P=(Fo^2^+2Fc^2^)/3'
_refine_ls_weighting_scheme calc
_refine_ls_wR_factor_gt 0.0867
_refine_ls_wR_factor_ref 0.0895
_reflns_Friedel_coverage 0.592
_reflns_Friedel_fraction_full 0.811
_reflns_Friedel_fraction_max 0.729
_reflns_number_gt 4158
_reflns_number_total 4657
_reflns_threshold_expression 'I > 2\s(I)'
_cod_data_source_file d2cc00457g2.cif
_cod_data_source_block yangyq_0826-1_auto
_cod_depositor_comments
;
The following automatic conversions were performed:

data item '_chemical_absolute_configuration' value 'AD' was changed
to 'ad' in accordance with the
/home/data/users/saulius/crontab/automatic-downloads/rss-feeds/RSC/lib/dictionaries/cif_core.dic
dictionary named 'cif_core.dic' version 2.4.2 last updated on
2011-04-26.

Automatic conversion script
Id: cif_fix_values 7556 2019-12-06 15:28:31Z antanas 
;
_cod_database_code 7129826
_shelx_shelxl_version_number 2018/1
_shelx_space_group_comment
;
The symmetry employed for this shelxl refinement is uniquely defined
by the following loop, which should always be used as a source of
symmetry information in preference to the above space-group names.
They are only intended as comments.
;
_reflns_odcompleteness_completeness 100.00
_reflns_odcompleteness_iscentric 1
_reflns_odcompleteness_theta 66.97
_olex2_refinement_description
;
1. Fixed Uiso
 At 1.2 times of:
  All C(H) groups, All C(H,H) groups
 At 1.5 times of:
  All C(H,H,H) groups
2.a Ternary CH refined with riding coordinates:
 C7(H11), C12(H17), C16(H24)
2.b Secondary CH2 refined with riding coordinates:
 C25(H35,H36)
2.c Aromatic/amide H refined with riding coordinates:
 C14(H20), C21(H32), C33(H45), C22(H34), C15(H23), C1(H28), C29(H42), C30(H44),
  C19(H31), C26(H38), C39(H48), C49(H54), C40(H50), C27(H41), C52(H58),
 C59(H62), C63(H65), C60(H64), C53(H61)
2.d Idealised Me refined as rotating group:
 C51(H55,H56,H57)
;
_olex2_submission_special_instructions 'No special instructions were received'
_oxdiff_exptl_absorpt_empirical_details
;
Empirical correction (ABSPACK) includes:
- Absorption correction using spherical harmonics
- Frame scaling
;
_oxdiff_exptl_absorpt_empirical_full_max 7.420
_oxdiff_exptl_absorpt_empirical_full_min 0.563

loop_
_space_group_symop_operation_xyz
'x, y, z'
'-x+1/2, -y, z+1/2'
'-x, y+1/2, -z+1/2'
'x+1/2, -y+1/2, -z'

loop_
_atom_site_label
_atom_site_type_symbol
_atom_site_fract_x
_atom_site_fract_y
_atom_site_fract_z
_atom_site_U_iso_or_equiv
_atom_site_adp_type
_atom_site_occupancy
_atom_site_site_symmetry_order
_atom_site_calc_flag
_atom_site_refinement_flags_posn
_atom_site_refinement_flags_adp
_atom_site_refinement_flags_occupancy
_atom_site_disorder_assembly
_atom_site_disorder_group
S01 S 0.35910(5) 0.49300(5) 0.60843(3) 0.04769(17) Uani 1 1 d . . . . .
O002 O 0.55431(15) 0.61634(15) 0.45506(10) 0.0517(4) Uani 1 1 d . . . . .
O004 O 0.6984(2) 0.7257(2) 0.30461(15) 0.0860(7) Uani 1 1 d . . . . .
N003 N 0.42524(16) 0.48091(17) 0.46416(12) 0.0465(5) Uani 1 1 d . . . . .
C1 C 0.48032(19) 0.56128(19) 0.49993(14) 0.0434(5) Uani 1 1 d . . . . .
C2 C 0.45929(19) 0.5800(2) 0.57707(14) 0.0437(5) Uani 1 1 d . . . . .
C3 C 0.51684(19) 0.66159(19) 0.62643(15) 0.0430(5) Uani 1 1 d . . . . .
H3 H 0.466846 0.721667 0.632405 0.052 Uiso 1 1 calc R U . . .
C4 C 0.62023(19) 0.69656(19) 0.57801(15) 0.0431(5) Uani 1 1 d . . . . .
H4 H 0.674215 0.639097 0.579348 0.052 Uiso 1 1 calc R U . . .
C5 C 0.5879(2) 0.7144(2) 0.49151(16) 0.0464(5) Uani 1 1 d . . . . .
H5 H 0.525414 0.763599 0.489361 0.056 Uiso 1 1 calc R U . . .
C6 C 0.3562(2) 0.43819(19) 0.51454(14) 0.0446(5) Uani 1 1 d . . . . .
C7 C 0.27988(19) 0.3520(2) 0.49473(15) 0.0453(5) Uani 1 1 d . . . . .
C8 C 0.2003(2) 0.3165(2) 0.54737(18) 0.0564(7) Uani 1 1 d . . . . .
H8 H 0.195709 0.346056 0.597406 0.068 Uiso 1 1 calc R U . . .
C9 C 0.1273(3) 0.2374(2) 0.52608(19) 0.0654(8) Uani 1 1 d . . . . .
H9 H 0.074490 0.213592 0.561953 0.078 Uiso 1 1 calc R U . . .
C10 C 0.1330(2) 0.1940(2) 0.4520(2) 0.0624(7) Uani 1 1 d . . . . .
H10 H 0.083226 0.141658 0.437574 0.075 Uiso 1 1 calc R U . . .
C11 C 0.2121(2) 0.2276(2) 0.39919(18) 0.0593(7) Uani 1 1 d . . . . .
H11 H 0.216223 0.197710 0.349265 0.071 Uiso 1 1 calc R U . . .
C12 C 0.2855(2) 0.3062(2) 0.42056(16) 0.0518(6) Uani 1 1 d . . . . .
H12 H 0.339192 0.328519 0.384817 0.062 Uiso 1 1 calc R U . . .
C13 C 0.55167(19) 0.62459(19) 0.70789(15) 0.0428(5) Uani 1 1 d . . . . .
C14 C 0.5431(2) 0.6908(2) 0.77243(17) 0.0556(7) Uani 1 1 d . . . . .
H14 H 0.511365 0.756674 0.766302 0.067 Uiso 1 1 calc R U . . .
C15 C 0.5813(3) 0.6600(3) 0.84570(18) 0.0655(8) Uani 1 1 d . . . . .
H15 H 0.575210 0.705857 0.888065 0.079 Uiso 1 1 calc R U . . .
C16 C 0.6284(2) 0.5623(2) 0.85751(17) 0.0570(6) Uani 1 1 d . . . . .
C17 C 0.6367(2) 0.4970(2) 0.79326(16) 0.0546(6) Uani 1 1 d . . . . .
H17 H 0.667971 0.430962 0.799635 0.066 Uiso 1 1 calc R U . . .
C18 C 0.5998(2) 0.5270(2) 0.71980(16) 0.0517(6) Uani 1 1 d . . . . .
H18 H 0.607226 0.481231 0.677467 0.062 Uiso 1 1 calc R U . . .
C19 C 0.6692(3) 0.5289(3) 0.9382(2) 0.0844(11) Uani 1 1 d . . . . .
H19A H 0.623824 0.472478 0.957322 0.127 Uiso 1 1 calc R U . . .
H19B H 0.664421 0.586941 0.973958 0.127 Uiso 1 1 calc R U . . .
H19C H 0.745120 0.506052 0.934424 0.127 Uiso 1 1 calc R U . . .
C20 C 0.67460(19) 0.79076(19) 0.61590(15) 0.0449(5) Uani 1 1 d . . . . .
C21 C 0.7801(2) 0.7825(2) 0.64758(19) 0.0586(7) Uani 1 1 d . . . . .
H21 H 0.819561 0.720285 0.642646 0.070 Uiso 1 1 calc R U . . .
C22 C 0.8272(3) 0.8665(3) 0.6866(2) 0.0737(9) Uani 1 1 d . . . . .
H22 H 0.898581 0.860573 0.707408 0.088 Uiso 1 1 calc R U . . .
C23 C 0.7697(3) 0.9585(3) 0.69494(19) 0.0694(9) Uani 1 1 d . . . . .
H23 H 0.801350 1.014233 0.722132 0.083 Uiso 1 1 calc R U . . .
C24 C 0.6661(3) 0.9679(2) 0.6633(2) 0.0651(8) Uani 1 1 d . . . . .
H24 H 0.627310 1.030493 0.668313 0.078 Uiso 1 1 calc R U . . .
C25 C 0.6185(2) 0.8847(2) 0.62375(18) 0.0562(7) Uani 1 1 d . . . . .
H25 H 0.547730 0.891951 0.602116 0.067 Uiso 1 1 calc R U . . .
C26 C 0.6822(2) 0.7564(2) 0.44157(17) 0.0530(6) Uani 1 1 d . . . . .
H26A H 0.707676 0.821849 0.464279 0.064 Uiso 1 1 calc R U . . .
H26B H 0.743777 0.707357 0.443735 0.064 Uiso 1 1 calc R U . . .
C27 C 0.6523(2) 0.7750(2) 0.35625(17) 0.0546(6) Uani 1 1 d . . . . .
C28 C 0.5680(2) 0.8553(2) 0.33578(16) 0.0510(6) Uani 1 1 d . . . . .
C29 C 0.5430(2) 0.9389(2) 0.38515(18) 0.0597(7) Uani 1 1 d . . . . .
H29 H 0.575918 0.943794 0.434649 0.072 Uiso 1 1 calc R U . . .
C30 C 0.4685(3) 1.0149(3) 0.3601(2) 0.0778(9) Uani 1 1 d . . . . .
H30 H 0.452499 1.071238 0.392901 0.093 Uiso 1 1 calc R U . . .
C31 C 0.4186(3) 1.0081(4) 0.2881(2) 0.0835(11) Uani 1 1 d . . . . .
H31 H 0.368900 1.059764 0.272265 0.100 Uiso 1 1 calc R U . . .
C32 C 0.4411(3) 0.9260(4) 0.2392(2) 0.0849(12) Uani 1 1 d . . . . .
H32 H 0.406381 0.921473 0.190315 0.102 Uiso 1 1 calc R U . . .
C33 C 0.5156(3) 0.8497(3) 0.26247(19) 0.0667(8) Uani 1 1 d . . . . .
H33 H 0.531002 0.794004 0.228892 0.080 Uiso 1 1 calc R U . . .

loop_
_atom_site_aniso_label
_atom_site_aniso_U_11
_atom_site_aniso_U_22
_atom_site_aniso_U_33
_atom_site_aniso_U_23
_atom_site_aniso_U_13
_atom_site_aniso_U_12
S01 0.0496(3) 0.0515(3) 0.0420(3) -0.0024(3) 0.0033(2) -0.0083(3)
O002 0.0606(10) 0.0524(10) 0.0421(9) -0.0014(8) 0.0045(8) -0.0161(8)
O004 0.1128(18) 0.0793(16) 0.0660(15) -0.0092(12) 0.0218(14) 0.0171(15)
N003 0.0481(10) 0.0495(12) 0.0420(11) -0.0016(9) -0.0014(9) -0.0065(9)
C1 0.0447(11) 0.0452(12) 0.0404(13) 0.0023(10) -0.0024(10) -0.0043(10)
C2 0.0438(12) 0.0446(12) 0.0426(13) -0.0005(10) -0.0002(10) -0.0022(10)
C3 0.0434(11) 0.0401(11) 0.0456(14) -0.0035(10) -0.0013(10) 0.0015(10)
C4 0.0437(12) 0.0377(11) 0.0480(13) -0.0004(10) -0.0029(10) 0.0026(10)
C5 0.0470(12) 0.0422(12) 0.0500(14) 0.0014(11) -0.0015(11) -0.0035(10)
C6 0.0442(11) 0.0454(12) 0.0443(12) 0.0017(10) -0.0022(11) -0.0002(11)
C7 0.0449(11) 0.0447(12) 0.0463(14) 0.0006(11) -0.0022(11) -0.0001(10)
C8 0.0618(15) 0.0557(15) 0.0516(16) -0.0063(13) 0.0074(12) -0.0098(13)
C9 0.0627(16) 0.0626(17) 0.071(2) -0.0004(15) 0.0122(15) -0.0196(15)
C10 0.0602(15) 0.0532(15) 0.0738(19) -0.0044(14) -0.0047(15) -0.0151(14)
C11 0.0699(16) 0.0554(15) 0.0525(16) -0.0083(13) -0.0046(14) -0.0081(13)
C12 0.0549(13) 0.0536(14) 0.0469(14) 0.0001(12) 0.0011(11) -0.0076(12)
C13 0.0440(11) 0.0420(12) 0.0424(13) -0.0050(10) 0.0004(10) -0.0027(10)
C14 0.0640(15) 0.0510(15) 0.0519(16) -0.0094(12) 0.0000(12) 0.0032(13)
C15 0.0797(19) 0.071(2) 0.0457(16) -0.0166(14) -0.0017(14) -0.0024(16)
C16 0.0572(15) 0.0679(17) 0.0458(14) 0.0012(13) -0.0048(12) -0.0106(14)
C17 0.0574(13) 0.0543(14) 0.0522(14) 0.0037(12) -0.0028(12) 0.0018(14)
C18 0.0604(14) 0.0504(15) 0.0442(13) -0.0056(11) 0.0000(11) 0.0053(11)
C19 0.097(2) 0.102(3) 0.0544(19) 0.0091(18) -0.0177(17) -0.014(2)
C20 0.0455(12) 0.0436(12) 0.0454(14) 0.0016(10) -0.0002(10) -0.0026(10)
C21 0.0530(14) 0.0570(16) 0.0658(18) 0.0000(14) -0.0098(13) -0.0022(13)
C22 0.0630(17) 0.081(2) 0.077(2) -0.0034(18) -0.0181(16) -0.0164(17)
C23 0.078(2) 0.068(2) 0.0616(18) -0.0140(15) 0.0029(16) -0.0284(17)
C24 0.0696(18) 0.0471(14) 0.079(2) -0.0122(14) 0.0142(15) -0.0059(13)
C25 0.0524(14) 0.0480(14) 0.0681(18) -0.0041(13) -0.0020(12) -0.0002(11)
C26 0.0498(13) 0.0508(14) 0.0583(16) 0.0057(13) 0.0016(11) -0.0058(11)
C27 0.0611(15) 0.0501(13) 0.0527(15) -0.0021(12) 0.0112(13) -0.0124(13)
C28 0.0527(14) 0.0570(15) 0.0433(14) 0.0073(11) 0.0101(11) -0.0137(12)
C29 0.0708(16) 0.0572(16) 0.0511(15) 0.0058(13) 0.0018(14) -0.0015(13)
C30 0.084(2) 0.068(2) 0.082(2) 0.0107(18) 0.0133(19) 0.0079(18)
C31 0.0661(18) 0.095(3) 0.089(3) 0.034(2) 0.0013(18) 0.008(2)
C32 0.068(2) 0.121(4) 0.065(2) 0.022(2) -0.0111(17) -0.009(2)
C33 0.0672(18) 0.086(2) 0.0473(17) 0.0047(15) 0.0044(13) -0.0169(17)

loop_
_atom_type_symbol
_atom_type_description
_atom_type_scat_dispersion_real
_atom_type_scat_dispersion_imag
_atom_type_scat_source
C C 0.0181 0.0091 'International Tables Vol C Tables 4.2.6.8 and 6.1.1.4'
H H 0.0000 0.0000 'International Tables Vol C Tables 4.2.6.8 and 6.1.1.4'
N N 0.0311 0.0180 'International Tables Vol C Tables 4.2.6.8 and 6.1.1.4'
O O 0.0492 0.0322 'International Tables Vol C Tables 4.2.6.8 and 6.1.1.4'
S S 0.3331 0.5567 'International Tables Vol C Tables 4.2.6.8 and 6.1.1.4'

loop_
_geom_angle_atom_site_label_1
_geom_angle_atom_site_label_2
_geom_angle_atom_site_label_3
_geom_angle
_geom_angle_site_symmetry_1
_geom_angle_site_symmetry_3
_geom_angle_publ_flag
C2 S01 C6 89.52(12) . . ?
C1 O002 C5 112.84(19) . . ?
C6 N003 C1 109.3(2) . . ?
N003 C1 O002 117.1(2) . . ?
C2 C1 O002 124.7(2) . . ?
C2 C1 N003 118.2(2) . . ?
C1 C2 S01 108.32(18) . . ?
C1 C2 C3 125.0(2) . . ?
C3 C2 S01 126.62(18) . . ?
C2 C3 H3 108.6 . . ?
C2 C3 C4 105.82(19) . . ?
C2 C3 C13 114.6(2) . . ?
C4 C3 H3 108.6 . . ?
C13 C3 H3 108.6 . . ?
C13 C3 C4 110.47(18) . . ?
C3 C4 H4 107.5 . . ?
C5 C4 C3 110.19(19) . . ?
C5 C4 H4 107.5 . . ?
C20 C4 C3 110.5(2) . . ?
C20 C4 H4 107.5 . . ?
C20 C4 C5 113.4(2) . . ?
O002 C5 C4 110.4(2) . . ?
O002 C5 H5 109.0 . . ?
O002 C5 C26 106.0(2) . . ?
C4 C5 H5 109.0 . . ?
C26 C5 C4 113.5(2) . . ?
C26 C5 H5 109.0 . . ?
N003 C6 S01 114.59(18) . . ?
N003 C6 C7 123.9(2) . . ?
C7 C6 S01 121.51(19) . . ?
C8 C7 C6 121.9(2) . . ?
C8 C7 C12 118.6(2) . . ?
C12 C7 C6 119.5(2) . . ?
C7 C8 H8 119.7 . . ?
C7 C8 C9 120.5(3) . . ?
C9 C8 H8 119.7 . . ?
C8 C9 H9 120.0 . . ?
C10 C9 C8 120.0(3) . . ?
C10 C9 H9 120.0 . . ?
C9 C10 H10 119.9 . . ?
C11 C10 C9 120.2(3) . . ?
C11 C10 H10 119.9 . . ?
C10 C11 H11 120.1 . . ?
C10 C11 C12 119.8(3) . . ?
C12 C11 H11 120.1 . . ?
C7 C12 H12 119.6 . . ?
C11 C12 C7 120.8(3) . . ?
C11 C12 H12 119.6 . . ?
C14 C13 C3 120.5(2) . . ?
C14 C13 C18 117.6(2) . . ?
C18 C13 C3 121.8(2) . . ?
C13 C14 H14 119.6 . . ?
C15 C14 C13 120.7(3) . . ?
C15 C14 H14 119.6 . . ?
C14 C15 H15 119.2 . . ?
C14 C15 C16 121.5(3) . . ?
C16 C15 H15 119.2 . . ?
C15 C16 C19 121.1(3) . . ?
C17 C16 C15 117.5(3) . . ?
C17 C16 C19 121.4(3) . . ?
C16 C17 H17 119.2 . . ?
C16 C17 C18 121.6(3) . . ?
C18 C17 H17 119.2 . . ?
C13 C18 H18 119.5 . . ?
C17 C18 C13 121.0(3) . . ?
C17 C18 H18 119.5 . . ?
C16 C19 H19A 109.5 . . ?
C16 C19 H19B 109.5 . . ?
C16 C19 H19C 109.5 . . ?
H19A C19 H19B 109.5 . . ?
H19A C19 H19C 109.5 . . ?
H19B C19 H19C 109.5 . . ?
C21 C20 C4 120.1(2) . . ?
C21 C20 C25 118.4(2) . . ?
C25 C20 C4 121.4(2) . . ?
C20 C21 H21 119.9 . . ?
C20 C21 C22 120.2(3) . . ?
C22 C21 H21 119.9 . . ?
C21 C22 H22 119.7 . . ?
C23 C22 C21 120.6(3) . . ?
C23 C22 H22 119.7 . . ?
C22 C23 H23 120.1 . . ?
C24 C23 C22 119.8(3) . . ?
C24 C23 H23 120.1 . . ?
C23 C24 H24 119.9 . . ?
C23 C24 C25 120.2(3) . . ?
C25 C24 H24 119.9 . . ?
C20 C25 H25 119.6 . . ?
C24 C25 C20 120.8(3) . . ?
C24 C25 H25 119.6 . . ?
C5 C26 H26A 108.7 . . ?
C5 C26 H26B 108.7 . . ?
H26A C26 H26B 107.6 . . ?
C27 C26 C5 114.4(2) . . ?
C27 C26 H26A 108.7 . . ?
C27 C26 H26B 108.7 . . ?
O004 C27 C26 120.1(3) . . ?
O004 C27 C28 120.2(3) . . ?
C28 C27 C26 119.8(2) . . ?
C29 C28 C27 122.6(3) . . ?
C29 C28 C33 118.6(3) . . ?
C33 C28 C27 118.8(3) . . ?
C28 C29 H29 120.2 . . ?
C30 C29 C28 119.6(3) . . ?
C30 C29 H29 120.2 . . ?
C29 C30 H30 119.6 . . ?
C31 C30 C29 120.9(4) . . ?
C31 C30 H30 119.6 . . ?
C30 C31 H31 119.8 . . ?
C30 C31 C32 120.4(4) . . ?
C32 C31 H31 119.8 . . ?
C31 C32 H32 120.1 . . ?
C31 C32 C33 119.9(3) . . ?
C33 C32 H32 120.1 . . ?
C28 C33 H33 119.7 . . ?
C32 C33 C28 120.7(4) . . ?
C32 C33 H33 119.7 . . ?

loop_
_geom_bond_atom_site_label_1
_geom_bond_atom_site_label_2
_geom_bond_distance
_geom_bond_site_symmetry_2
_geom_bond_publ_flag
S01 C2 1.723(2) . ?
S01 C6 1.739(3) . ?
O002 C1 1.365(3) . ?
O002 C5 1.454(3) . ?
O004 C27 1.212(4) . ?
N003 C1 1.364(3) . ?
N003 C6 1.310(3) . ?
C1 C2 1.353(4) . ?
C2 C3 1.505(3) . ?
C3 H3 0.9800 . ?
C3 C4 1.554(3) . ?
C3 C13 1.518(4) . ?
C4 H4 0.9800 . ?
C4 C5 1.534(4) . ?
C4 C20 1.513(3) . ?
C5 H5 0.9800 . ?
C5 C26 1.513(4) . ?
C6 C7 1.472(3) . ?
C7 C8 1.384(4) . ?
C7 C12 1.389(4) . ?
C8 H8 0.9300 . ?
C8 C9 1.386(4) . ?
C9 H9 0.9300 . ?
C9 C10 1.375(4) . ?
C10 H10 0.9300 . ?
C10 C11 1.374(4) . ?
C11 H11 0.9300 . ?
C11 C12 1.385(4) . ?
C12 H12 0.9300 . ?
C13 C14 1.387(4) . ?
C13 C18 1.390(4) . ?
C14 H14 0.9300 . ?
C14 C15 1.381(4) . ?
C15 H15 0.9300 . ?
C15 C16 1.385(4) . ?
C16 C17 1.376(4) . ?
C16 C19 1.514(4) . ?
C17 H17 0.9300 . ?
C17 C18 1.376(4) . ?
C18 H18 0.9300 . ?
C19 H19A 0.9600 . ?
C19 H19B 0.9600 . ?
C19 H19C 0.9600 . ?
C20 C21 1.380(4) . ?
C20 C25 1.384(4) . ?
C21 H21 0.9300 . ?
C21 C22 1.382(4) . ?
C22 H22 0.9300 . ?
C22 C23 1.371(5) . ?
C23 H23 0.9300 . ?
C23 C24 1.360(5) . ?
C24 H24 0.9300 . ?
C24 C25 1.381(4) . ?
C25 H25 0.9300 . ?
C26 H26A 0.9700 . ?
C26 H26B 0.9700 . ?
C26 C27 1.509(4) . ?
C27 C28 1.482(4) . ?
C28 C29 1.390(4) . ?
C28 C33 1.395(4) . ?
C29 H29 0.9300 . ?
C29 C30 1.387(5) . ?
C30 H30 0.9300 . ?
C30 C31 1.362(6) . ?
C31 H31 0.9300 . ?
C31 C32 1.365(6) . ?
C32 H32 0.9300 . ?
C32 C33 1.381(6) . ?
C33 H33 0.9300 . ?

loop_
_geom_torsion_atom_site_label_1
_geom_torsion_atom_site_label_2
_geom_torsion_atom_site_label_3
_geom_torsion_atom_site_label_4
_geom_torsion
_geom_torsion_site_symmetry_1
_geom_torsion_site_symmetry_2
_geom_torsion_site_symmetry_3
_geom_torsion_site_symmetry_4
_geom_torsion_publ_flag
S01 C2 C3 C4 164.52(18) . . . . ?
S01 C2 C3 C13 42.6(3) . . . . ?
S01 C6 C7 C8 5.7(3) . . . . ?
S01 C6 C7 C12 -175.9(2) . . . . ?
O002 C1 C2 S01 179.07(19) . . . . ?
O002 C1 C2 C3 -2.4(4) . . . . ?
O002 C5 C26 C27 58.9(3) . . . . ?
O004 C27 C28 C29 -155.4(3) . . . . ?
O004 C27 C28 C33 21.4(4) . . . . ?
N003 C1 C2 S01 -1.9(3) . . . . ?
N003 C1 C2 C3 176.7(2) . . . . ?
N003 C6 C7 C8 -173.1(3) . . . . ?
N003 C6 C7 C12 5.3(4) . . . . ?
C1 O002 C5 C4 47.9(3) . . . . ?
C1 O002 C5 C26 171.12(19) . . . . ?
C1 N003 C6 S01 -1.6(3) . . . . ?
C1 N003 C6 C7 177.3(2) . . . . ?
C1 C2 C3 C4 -13.8(3) . . . . ?
C1 C2 C3 C13 -135.8(3) . . . . ?
C2 S01 C6 N003 0.5(2) . . . . ?
C2 S01 C6 C7 -178.4(2) . . . . ?
C2 C3 C4 C5 45.0(3) . . . . ?
C2 C3 C4 C20 171.02(19) . . . . ?
C2 C3 C13 C14 -141.8(2) . . . . ?
C2 C3 C13 C18 42.6(3) . . . . ?
C3 C4 C5 O002 -65.5(3) . . . . ?
C3 C4 C5 C26 175.7(2) . . . . ?
C3 C4 C20 C21 114.1(3) . . . . ?
C3 C4 C20 C25 -62.2(3) . . . . ?
C3 C13 C14 C15 -175.8(3) . . . . ?
C3 C13 C18 C17 176.3(2) . . . . ?
C4 C3 C13 C14 98.8(3) . . . . ?
C4 C3 C13 C18 -76.8(3) . . . . ?
C4 C5 C26 C27 -179.8(2) . . . . ?
C4 C20 C21 C22 -175.9(3) . . . . ?
C4 C20 C25 C24 175.5(3) . . . . ?
C5 O002 C1 N003 165.9(2) . . . . ?
C5 O002 C1 C2 -15.1(3) . . . . ?
C5 C4 C20 C21 -121.7(3) . . . . ?
C5 C4 C20 C25 62.0(3) . . . . ?
C5 C26 C27 O004 -116.7(3) . . . . ?
C5 C26 C27 C28 64.6(3) . . . . ?
C6 S01 C2 C1 0.71(19) . . . . ?
C6 S01 C2 C3 -177.8(2) . . . . ?
C6 N003 C1 O002 -178.6(2) . . . . ?
C6 N003 C1 C2 2.3(3) . . . . ?
C6 C7 C8 C9 178.0(3) . . . . ?
C6 C7 C12 C11 -177.6(2) . . . . ?
C7 C8 C9 C10 -0.5(5) . . . . ?
C8 C7 C12 C11 0.9(4) . . . . ?
C8 C9 C10 C11 1.0(5) . . . . ?
C9 C10 C11 C12 -0.6(5) . . . . ?
C10 C11 C12 C7 -0.4(4) . . . . ?
C12 C7 C8 C9 -0.4(4) . . . . ?
C13 C3 C4 C5 169.5(2) . . . . ?
C13 C3 C4 C20 -64.4(2) . . . . ?
C13 C14 C15 C16 -0.5(5) . . . . ?
C14 C13 C18 C17 0.6(4) . . . . ?
C14 C15 C16 C17 0.5(4) . . . . ?
C14 C15 C16 C19 -179.5(3) . . . . ?
C15 C16 C17 C18 0.0(4) . . . . ?
C16 C17 C18 C13 -0.6(4) . . . . ?
C18 C13 C14 C15 -0.1(4) . . . . ?
C19 C16 C17 C18 -179.9(3) . . . . ?
C20 C4 C5 O002 170.15(19) . . . . ?
C20 C4 C5 C26 51.3(3) . . . . ?
C20 C21 C22 C23 0.6(5) . . . . ?
C21 C20 C25 C24 -0.9(4) . . . . ?
C21 C22 C23 C24 -1.2(5) . . . . ?
C22 C23 C24 C25 0.8(5) . . . . ?
C23 C24 C25 C20 0.3(5) . . . . ?
C25 C20 C21 C22 0.5(4) . . . . ?
C26 C27 C28 C29 23.3(4) . . . . ?
C26 C27 C28 C33 -159.9(2) . . . . ?
C27 C28 C29 C30 175.8(3) . . . . ?
C27 C28 C33 C32 -176.4(3) . . . . ?
C28 C29 C30 C31 0.8(5) . . . . ?
C29 C28 C33 C32 0.5(4) . . . . ?
C29 C30 C31 C32 0.0(5) . . . . ?
C30 C31 C32 C33 -0.5(6) . . . . ?
C31 C32 C33 C28 0.3(5) . . . . ?
C33 C28 C29 C30 -1.0(4) . . . . ?
